data_2203971
loop_
_publ_author_name
'Jones, Peter G.'
'Sch\"on, Uwe'
'Finner, Emil'

_publ_section_title
;
 Tedisamil sesquifumarate
;
_journal_issue 8
_journal_name_full 'Acta Crystallographica Section E'
_journal_page_first o1285
_journal_page_last o1287
_journal_paper_doi 10.1107/S1600536804015521
_journal_volume 60
_journal_year 2004
_chemical_formula_iupac '2C19 H33 N2 1+, C4 H2 O4 2-, 2C4 H4 O4'
_chemical_formula_moiety '2C19 H33 N2 1+, C4 H2 O4 2-, 2C4 H4 O4'
_chemical_formula_sum 'C50 H76 N4 O12'
_chemical_formula_weight 925.15
_chemical_name_systematic
;
bis[3,7-bis(cyclopropylmethyl)-7-aza-3-azoniaspiro[bicyclo[3.3.1]nonane-9,1'-
cyclopentane]] (2E)-but-2-enedionate bis[(2E)-but-2-enedioic acid]
;
_space_group_IT_number 14
_symmetry_cell_setting monoclinic
_symmetry_space_group_name_Hall '-P 2yn'
_symmetry_space_group_name_H-M 'P 1 21/n 1'
_atom_sites_solution_hydrogens geom
_atom_sites_solution_primary direct
_atom_sites_solution_secondary difmap
_audit_creation_method SHELXL-97
_cell_angle_alpha 90.00
_cell_angle_beta 99.70(2)
_cell_angle_gamma 90.00
_cell_formula_units_Z 2
_cell_length_a 10.6692(15)
_cell_length_b 17.257(2)
_cell_length_c 13.3990(18)
_cell_measurement_reflns_used 4119
_cell_measurement_temperature 153(2)
_cell_measurement_theta_max 30.0
_cell_measurement_theta_min 2.2
_cell_volume 2431.7(6)
_computing_cell_refinement 'SAINT (Bruker, 1998)'
_computing_data_collection 'SMART (Bruker, 1998)'
_computing_data_reduction SAINT
_computing_molecular_graphics 'XP (Siemens, 1994)'
_computing_publication_material SHELXL97
_computing_structure_refinement 'SHELXL97 (Sheldrick, 1997)'
_computing_structure_solution 'SHELXS97 (Sheldrick, 1990)'
_diffrn_ambient_temperature 153(2)
_diffrn_detector_area_resol_mean 8.192
_diffrn_measured_fraction_theta_full 1.000
_diffrn_measured_fraction_theta_max 0.999
_diffrn_measurement_device_type 'Bruker SMART 1000 CCD'
_diffrn_measurement_method \w
_diffrn_radiation_monochromator graphite
_diffrn_radiation_source 'fine-focus sealed tube'
_diffrn_radiation_type MoK\a
_diffrn_radiation_wavelength 0.71073
_diffrn_reflns_av_R_equivalents 0.1359
_diffrn_reflns_av_sigmaI/netI 0.0955
_diffrn_reflns_limit_h_max 13
_diffrn_reflns_limit_h_min -10
_diffrn_reflns_limit_k_max 21
_diffrn_reflns_limit_k_min -20
_diffrn_reflns_limit_l_max 16
_diffrn_reflns_limit_l_min -15
_diffrn_reflns_number 15020
_diffrn_reflns_theta_full 26.25
_diffrn_reflns_theta_max 26.39
_diffrn_reflns_theta_min 1.94
_exptl_absorpt_coefficient_mu 0.090
_exptl_absorpt_correction_type none
_exptl_crystal_colour colourless
_exptl_crystal_density_diffrn 1.263
_exptl_crystal_density_method 'not measured'
_exptl_crystal_description prism
_exptl_crystal_F_000 1000
_exptl_crystal_size_max 0.40
_exptl_crystal_size_mid 0.28
_exptl_crystal_size_min 0.27
_refine_diff_density_max 0.429
_refine_diff_density_min -0.356
_refine_ls_extinction_method none
_refine_ls_goodness_of_fit_ref 0.978
_refine_ls_hydrogen_treatment mixed
_refine_ls_matrix_type full
_refine_ls_number_parameters 310
_refine_ls_number_reflns 4981
_refine_ls_number_restraints 0
_refine_ls_restrained_S_all 0.978
_refine_ls_R_factor_all 0.0873
_refine_ls_R_factor_gt 0.0594
_refine_ls_shift/su_max 0.000
_refine_ls_shift/su_mean 0.000
_refine_ls_structure_factor_coef Fsqd
_refine_ls_weighting_details 'calc w = 1/[\s^2^(Fo^2^)+(0.089P)^2^] where P = (Fo^2^+2Fc^2^)/3'
_refine_ls_weighting_scheme calc
_refine_ls_wR_factor_gt 0.1454
_refine_ls_wR_factor_ref 0.1657
_reflns_number_gt 3349
_reflns_number_total 4981
_reflns_threshold_expression I>2\s(I)
_cod_data_source_file bt6477.cif
_cod_data_source_block I
_cod_depositor_comments
;
The following automatic conversions were performed:
'_geom_bond_publ_flag' value 'Y' changed to 'y' according to
'/home/saulius/struct/CIF-dictionaries/cif_core.dic' dictionary named
'cif_core.dic' version 2.4.1 from 2010-06-29 (6 times).

Automatic conversion script
Id: cif_fix_enum 1527 2010-12-29 10:47:43Z saulius 

The following automatic conversions were performed:

'_geom_bond_publ_flag' value 'Y' changed to 'y' according to
/home/saulius/struct/CIF-dictionaries/cif_core.dic dictionary named
'cif_core.dic' version 2.4.1 from 2010-06-29 (6 times).

Automatic conversion script
Id: cif_fix_values 1715 2011-07-08 13:25:40Z adriana 
;
_cod_original_cell_volume 2431.8(6)
_cod_original_sg_symbol_H-M 'P 21/n'
_cod_database_code 2203971
_cod_database_fobs_code 2203971

loop_
_symmetry_equiv_pos_as_xyz
'x, y, z'
'-x+1/2, y+1/2, -z+1/2'
'-x, -y, -z'
'x-1/2, -y-1/2, z-1/2'

loop_
_atom_site_label
_atom_site_fract_x
_atom_site_fract_y
_atom_site_fract_z
_atom_site_U_iso_or_equiv
_atom_site_adp_type
_atom_site_calc_flag
_atom_site_refinement_flags
_atom_site_occupancy
_atom_site_type_symbol
C1 0.35772(18) 0.11651(11) 0.61692(14) 0.0234(4) Uani d . 1 C
H1 0.4024 0.0728 0.6572 0.028 Uiso calc R 1 H
C8 0.36827(18) 0.10367(12) 0.50560(14) 0.0247(4) Uani d . 1 C
H8A 0.4590 0.1020 0.4981 0.030 Uiso calc R 1 H
H8B 0.3291 0.0534 0.4824 0.030 Uiso calc R 1 H
N7 0.30293(15) 0.16735(10) 0.44239(11) 0.0236(4) Uani d . 1 N
C6 0.16856(18) 0.17370(13) 0.45523(14) 0.0280(5) Uani d . 1 C
H6A 0.1224 0.1262 0.4288 0.034 Uiso calc R 1 H
H6B 0.1288 0.2183 0.4155 0.034 Uiso calc R 1 H
C5 0.15652(19) 0.18457(12) 0.56705(14) 0.0275(5) Uani d . 1 C
H5 0.0641 0.1869 0.5721 0.033 Uiso calc R 1 H
C4 0.21858(18) 0.26044(12) 0.60754(15) 0.0273(5) Uani d . 1 C
H4A 0.1757 0.3043 0.5682 0.033 Uiso calc R 1 H
H4B 0.2084 0.2672 0.6791 0.033 Uiso calc R 1 H
N3 0.35747(15) 0.26084(9) 0.60017(12) 0.0232(4) Uani d . 1 N
H03 0.362(2) 0.2541(14) 0.5353(17) 0.035(6) Uiso d . 1 H
C2 0.42444(18) 0.19231(12) 0.65512(14) 0.0245(4) Uani d . 1 C
H2A 0.4246 0.1977 0.7287 0.029 Uiso calc R 1 H
H2B 0.5139 0.1910 0.6441 0.029 Uiso calc R 1 H
C9 0.21703(19) 0.11596(12) 0.63193(14) 0.0262(5) Uani d . 1 C
C2' 0.1494(2) 0.03711(14) 0.59840(17) 0.0368(5) Uani d . 1 C
H2'A 0.0813 0.0453 0.5394 0.044 Uiso calc R 1 H
H2'B 0.2115 -0.0003 0.5790 0.044 Uiso calc R 1 H
C3' 0.0940(3) 0.00624(16) 0.68649(18) 0.0506(7) Uani d . 1 C
H3'A 0.0959 -0.0511 0.6880 0.061 Uiso calc R 1 H
H3'B 0.0052 0.0240 0.6837 0.061 Uiso calc R 1 H
C5' 0.2014(2) 0.12235(13) 0.74524(15) 0.0320(5) Uani d . 1 C
H5'A 0.2784 0.1452 0.7862 0.038 Uiso calc R 1 H
H5'B 0.1272 0.1551 0.7523 0.038 Uiso calc R 1 H
C4' 0.1817(3) 0.04045(15) 0.77877(18) 0.0473(6) Uani d . 1 C
H4'A 0.1405 0.0396 0.8397 0.057 Uiso calc R 1 H
H4'B 0.2632 0.0119 0.7933 0.057 Uiso calc R 1 H
C10' 0.31035(19) 0.15774(12) 0.33425(14) 0.0276(5) Uani d . 1 C
H10C 0.2566 0.1978 0.2952 0.033 Uiso calc R 1 H
H10D 0.2744 0.1066 0.3116 0.033 Uiso calc R 1 H
C11' 0.4420(2) 0.16332(12) 0.30956(14) 0.0287(5) Uani d . 1 C
H11' 0.4899 0.2117 0.3324 0.034 Uiso calc R 1 H
C12' 0.5211(2) 0.09183(14) 0.30533(16) 0.0351(5) Uani d . 1 C
H12C 0.6142 0.0964 0.3267 0.042 Uiso calc R 1 H
H12D 0.4844 0.0416 0.3216 0.042 Uiso calc R 1 H
C13' 0.4624(2) 0.13151(15) 0.20962(15) 0.0366(5) Uani d . 1 C
H13C 0.3897 0.1057 0.1668 0.044 Uiso calc R 1 H
H13D 0.5195 0.1606 0.1719 0.044 Uiso calc R 1 H
C10 0.4205(2) 0.33667(13) 0.63367(15) 0.0335(5) Uani d . 1 C
H10A 0.3654 0.3798 0.6038 0.040 Uiso calc R 1 H
H10B 0.4300 0.3408 0.7083 0.040 Uiso calc R 1 H
C11 0.5478(2) 0.34437(12) 0.60311(15) 0.0319(5) Uani d . 1 C
H11 0.6162 0.3099 0.6389 0.038 Uiso calc R 1 H
C12 0.5887(2) 0.42340(14) 0.57532(19) 0.0421(6) Uani d . 1 C
H12A 0.5286 0.4669 0.5772 0.050 Uiso calc R 1 H
H12B 0.6796 0.4372 0.5948 0.050 Uiso calc R 1 H
C13 0.5543(2) 0.36278(15) 0.49550(18) 0.0415(6) Uani d . 1 C
H13A 0.4731 0.3690 0.4481 0.050 Uiso calc R 1 H
H13B 0.6241 0.3393 0.4656 0.050 Uiso calc R 1 H
C14 0.32376(17) 0.28376(12) -0.04895(14) 0.0258(4) Uani d . 1 C
C15 0.27210(19) 0.33457(12) 0.02459(15) 0.0272(4) Uani d . 1 C
H15 0.2172 0.3756 -0.0021 0.033 Uiso calc R 1 H
C16 0.29699(18) 0.32676(12) 0.12383(14) 0.0261(4) Uani d . 1 C
H16 0.3496 0.2853 0.1526 0.031 Uiso calc R 1 H
C17 0.24376(18) 0.38203(12) 0.19196(15) 0.0267(5) Uani d . 1 C
O1 0.32191(16) 0.30298(9) -0.13644(10) 0.0389(4) Uani d . 1 O
O2 0.37336(14) 0.21865(9) -0.00873(10) 0.0303(4) Uani d . 1 O
H02 0.429(3) 0.1930(17) -0.051(2) 0.060(8) Uiso d . 1 H
O3 0.17613(16) 0.43585(9) 0.16025(12) 0.0420(4) Uani d . 1 O
O4 0.27529(14) 0.36312(10) 0.28825(11) 0.0351(4) Uani d . 1 O
H04 0.225(3) 0.395(2) 0.327(2) 0.084(10) Uiso d . 1 H
C18 0.56201(18) 0.08283(11) -0.07715(13) 0.0233(4) Uani d . 1 C
C19 0.48188(18) 0.03384(11) -0.02018(13) 0.0232(4) Uani d . 1 C
H19 0.4003 0.0527 -0.0128 0.028 Uiso calc R 1 H
O5 0.66722(14) 0.05652(9) -0.09153(11) 0.0354(4) Uani d . 1 O
O6 0.51953(13) 0.14893(8) -0.10649(10) 0.0270(3) Uani d . 1 O

loop_
_atom_site_aniso_label
_atom_site_aniso_U_11
_atom_site_aniso_U_22
_atom_site_aniso_U_33
_atom_site_aniso_U_12
_atom_site_aniso_U_13
_atom_site_aniso_U_23
C1 0.0230(10) 0.0234(10) 0.0223(9) 0.0015(8) -0.0004(8) 0.0033(8)
C8 0.0242(10) 0.0256(11) 0.0231(10) 0.0032(8) 0.0003(8) 0.0013(8)
N7 0.0218(8) 0.0278(9) 0.0195(8) 0.0033(7) -0.0013(6) 0.0008(7)
C6 0.0207(10) 0.0340(12) 0.0274(10) 0.0026(9) -0.0018(8) 0.0019(9)
C5 0.0182(10) 0.0346(12) 0.0288(10) 0.0014(8) 0.0011(8) 0.0013(9)
C4 0.0221(10) 0.0322(12) 0.0280(10) 0.0081(9) 0.0052(8) 0.0010(8)
N3 0.0244(9) 0.0235(9) 0.0212(8) 0.0011(7) 0.0026(7) -0.0009(7)
C2 0.0208(10) 0.0285(11) 0.0224(9) 0.0005(8) -0.0013(8) 0.0025(8)
C9 0.0245(10) 0.0293(11) 0.0239(10) -0.0049(8) 0.0012(8) -0.0024(8)
C2' 0.0354(12) 0.0384(14) 0.0344(12) -0.0138(10) 0.0002(10) -0.0023(10)
C3' 0.0631(17) 0.0417(15) 0.0491(15) -0.0210(13) 0.0153(13) -0.0032(12)
C5' 0.0295(11) 0.0369(13) 0.0303(11) -0.0065(9) 0.0069(9) -0.0013(9)
C4' 0.0674(18) 0.0397(15) 0.0360(13) -0.0042(13) 0.0128(12) 0.0042(11)
C10' 0.0287(11) 0.0323(12) 0.0197(10) 0.0023(9) -0.0017(8) 0.0008(8)
C11' 0.0301(11) 0.0288(11) 0.0264(10) -0.0047(9) 0.0026(9) -0.0010(9)
C12' 0.0285(11) 0.0406(13) 0.0361(12) 0.0006(10) 0.0051(9) -0.0025(10)
C13' 0.0332(12) 0.0512(15) 0.0257(11) -0.0078(11) 0.0054(9) -0.0027(10)
C10 0.0450(13) 0.0268(12) 0.0287(11) -0.0064(10) 0.0067(10) -0.0060(9)
C11 0.0283(11) 0.0266(12) 0.0361(12) -0.0052(9) -0.0083(9) 0.0049(9)
C12 0.0345(13) 0.0324(13) 0.0551(15) -0.0073(10) -0.0044(11) 0.0107(11)
C13 0.0360(13) 0.0463(15) 0.0439(13) -0.0007(11) 0.0117(11) 0.0056(11)
C14 0.0211(10) 0.0284(11) 0.0263(10) -0.0030(8) -0.0003(8) -0.0007(8)
C15 0.0246(10) 0.0247(11) 0.0308(10) 0.0002(8) 0.0004(8) 0.0016(8)
C16 0.0218(10) 0.0261(11) 0.0302(11) 0.0013(8) 0.0034(8) 0.0011(8)
C17 0.0224(10) 0.0257(11) 0.0315(11) -0.0031(8) 0.0030(8) -0.0016(8)
O1 0.0529(10) 0.0389(9) 0.0249(8) 0.0104(8) 0.0069(7) 0.0043(6)
O2 0.0369(8) 0.0276(8) 0.0266(7) 0.0076(7) 0.0064(6) 0.0019(6)
O3 0.0475(10) 0.0377(10) 0.0396(9) 0.0186(8) 0.0042(7) 0.0001(7)
O4 0.0372(9) 0.0417(9) 0.0267(8) 0.0108(7) 0.0064(7) -0.0022(7)
C18 0.0273(11) 0.0228(10) 0.0190(9) 0.0021(8) 0.0011(8) 0.0003(8)
C19 0.0224(10) 0.0271(10) 0.0199(9) 0.0015(8) 0.0028(8) 0.0007(7)
O5 0.0301(8) 0.0362(9) 0.0427(9) 0.0089(7) 0.0147(7) 0.0141(7)
O6 0.0291(8) 0.0238(8) 0.0282(7) 0.0029(6) 0.0049(6) 0.0040(6)

loop_
_atom_type_symbol
_atom_type_description
_atom_type_scat_dispersion_real
_atom_type_scat_dispersion_imag
_atom_type_scat_source
C C 0.0033 0.0016 'International Tables Vol C Tables 4.2.6.8 and 6.1.1.4'
H H 0.0000 0.0000 'International Tables Vol C Tables 4.2.6.8 and 6.1.1.4'
N N 0.0061 0.0033 'International Tables Vol C Tables 4.2.6.8 and 6.1.1.4'
O O 0.0106 0.0060 'International Tables Vol C Tables 4.2.6.8 and 6.1.1.4'

loop_
_geom_angle_atom_site_label_1
_geom_angle_atom_site_label_2
_geom_angle_atom_site_label_3
_geom_angle_site_symmetry_1
_geom_angle
C4 N3 C10 . 112.38(15)
C4 N3 C2 . 110.85(15)
C10 N3 C2 . 112.65(15)
C10' N7 C6 . 109.69(15)
C10' N7 C8 . 112.28(15)
C6 N7 C8 . 111.08(15)
C8 C1 C2 . 110.01(16)
C8 C1 C9 . 110.97(16)
C2 C1 C9 . 111.54(16)
C8 C1 H1 . 108.1
C2 C1 H1 . 108.1
C9 C1 H1 . 108.1
N7 C8 C1 . 110.10(15)
N7 C8 H8A . 109.6
C1 C8 H8A . 109.6
N7 C8 H8B . 109.6
C1 C8 H8B . 109.6
H8A C8 H8B . 108.2
N7 C6 C5 . 111.41(16)
N7 C6 H6A . 109.3
C5 C6 H6A . 109.3
N7 C6 H6B . 109.3
C5 C6 H6B . 109.3
H6A C6 H6B . 108.0
C4 C5 C6 . 110.43(16)
C4 C5 C9 . 110.04(16)
C6 C5 C9 . 111.07(16)
C4 C5 H5 . 108.4
C6 C5 H5 . 108.4
C9 C5 H5 . 108.4
N3 C4 C5 . 110.78(15)
N3 C4 H4A . 109.5
C5 C4 H4A . 109.5
N3 C4 H4B . 109.5
C5 C4 H4B . 109.5
H4A C4 H4B . 108.1
C4 N3 H03 . 106.0(15)
C10 N3 H03 . 108.3(15)
C2 N3 H03 . 106.2(15)
N3 C2 C1 . 110.51(15)
N3 C2 H2A . 109.5
C1 C2 H2A . 109.5
N3 C2 H2B . 109.5
C1 C2 H2B . 109.5
H2A C2 H2B . 108.1
C5 C9 C1 . 104.16(15)
C5 C9 C5' . 113.00(17)
C1 C9 C5' . 113.05(16)
C5 C9 C2' . 112.03(17)
C1 C9 C2' . 112.15(17)
C5' C9 C2' . 102.74(16)
C3' C2' C9 . 107.76(18)
C3' C2' H2'A . 110.2
C9 C2' H2'A . 110.2
C3' C2' H2'B . 110.2
C9 C2' H2'B . 110.2
H2'A C2' H2'B . 108.5
C2' C3' C4' . 103.21(19)
C2' C3' H3'A . 111.1
C4' C3' H3'A . 111.1
C2' C3' H3'B . 111.1
C4' C3' H3'B . 111.1
H3'A C3' H3'B . 109.1
C4' C5' C9 . 105.48(18)
C4' C5' H5'A . 110.6
C9 C5' H5'A . 110.6
C4' C5' H5'B . 110.6
C9 C5' H5'B . 110.6
H5'A C5' H5'B . 108.8
C5' C4' C3' . 102.52(19)
C5' C4' H4'A . 111.3
C3' C4' H4'A . 111.3
C5' C4' H4'B . 111.3
C3' C4' H4'B . 111.3
H4'A C4' H4'B . 109.2
N7 C10' C11' . 114.65(16)
N7 C10' H10C . 108.6
C11' C10' H10C . 108.6
N7 C10' H10D . 108.6
C11' C10' H10D . 108.6
H10C C10' H10D . 107.6
C13' C11' C10' . 117.19(18)
C13' C11' C12' . 59.81(15)
C10' C11' C12' . 120.59(18)
C13' C11' H11' . 115.9
C10' C11' H11' . 115.9
C12' C11' H11' . 115.9
C13' C12' C11' . 59.95(14)
C13' C12' H12C . 117.8
C11' C12' H12C . 117.8
C13' C12' H12D . 117.8
C11' C12' H12D . 117.8
H12C C12' H12D . 114.9
C12' C13' C11' . 60.24(14)
C12' C13' H13C . 117.7
C11' C13' H13C . 117.7
C12' C13' H13D . 117.7
C11' C13' H13D . 117.7
H13C C13' H13D . 114.9
C11 C10 N3 . 112.21(17)
C11 C10 H10A . 109.2
N3 C10 H10A . 109.2
C11 C10 H10B . 109.2
N3 C10 H10B . 109.2
H10A C10 H10B . 107.9
C10 C11 C13 . 118.62(19)
C10 C11 C12 . 117.8(2)
C13 C11 C12 . 60.13(16)
C10 C11 H11 . 116.2
C13 C11 H11 . 116.2
C12 C11 H11 . 116.2
C13 C12 C11 . 59.66(15)
C13 C12 H12A . 117.8
C11 C12 H12A . 117.8
C13 C12 H12B . 117.8
C11 C12 H12B . 117.8
H12A C12 H12B . 114.9
C11 C13 C12 . 60.21(15)
C11 C13 H13A . 117.8
C12 C13 H13A . 117.8
C11 C13 H13B . 117.8
C12 C13 H13B . 117.7
H13A C13 H13B . 114.9
O1 C14 O2 . 124.56(19)
O1 C14 C15 . 121.92(19)
O2 C14 C15 . 113.49(16)
C16 C15 C14 . 124.88(19)
C16 C15 H15 . 117.6
C14 C15 H15 . 117.6
C15 C16 C17 . 121.15(19)
C15 C16 H16 . 119.4
C17 C16 H16 . 119.4
O3 C17 O4 . 124.97(19)
O3 C17 C16 . 122.74(18)
O4 C17 C16 . 112.24(18)
C14 O2 H02 . 112.8(16)
C17 O4 H04 . 108(2)
O5 C18 O6 . 124.13(18)
O5 C18 C19 . 118.39(17)
O6 C18 C19 . 117.47(16)
C19 C19 C18 3_655 123.8(2)
C19 C19 H19 3_655 118.1
C18 C19 H19 . 118.1

loop_
_geom_bond_atom_site_label_1
_geom_bond_atom_site_label_2
_geom_bond_site_symmetry_2
_geom_bond_distance
_geom_bond_publ_flag
N3 C4 . 1.502(2) y
N3 C10 . 1.505(3) y
N3 C2 . 1.508(2) y
N7 C8 . 1.487(2) y
N7 C10' . 1.474(2) y
N7 C6 . 1.476(2) y
C1 C8 . 1.531(3) ?
C1 C2 . 1.535(3) ?
C1 C9 . 1.548(3) ?
C1 H1 . 1.0000 ?
C8 H8A . 0.9900 ?
C8 H8B . 0.9900 ?
C6 C5 . 1.537(3) ?
C6 H6A . 0.9900 ?
C6 H6B . 0.9900 ?
C5 C4 . 1.525(3) ?
C5 C9 . 1.544(3) ?
C5 H5 . 1.0000 ?
C4 H4A . 0.9900 ?
C4 H4B . 0.9900 ?
N3 H03 . 0.89(2) ?
C2 H2A . 0.9900 ?
C2 H2B . 0.9900 ?
C9 C5' . 1.559(3) ?
C9 C2' . 1.570(3) ?
C2' C3' . 1.504(3) ?
C2' H2'A . 0.9900 ?
C2' H2'B . 0.9900 ?
C3' C4' . 1.537(3) ?
C3' H3'A . 0.9900 ?
C3' H3'B . 0.9900 ?
C5' C4' . 1.508(3) ?
C5' H5'A . 0.9900 ?
C5' H5'B . 0.9900 ?
C4' H4'A . 0.9900 ?
C4' H4'B . 0.9900 ?
C10' C11' . 1.499(3) ?
C10' H10C . 0.9900 ?
C10' H10D . 0.9900 ?
C11' C13' . 1.497(3) ?
C11' C12' . 1.501(3) ?
C11' H11' . 1.0000 ?
C12' C13' . 1.495(3) ?
C12' H12C . 0.9900 ?
C12' H12D . 0.9900 ?
C13' H13C . 0.9900 ?
C13' H13D . 0.9900 ?
C10 C11 . 1.489(3) ?
C10 H10A . 0.9900 ?
C10 H10B . 0.9900 ?
C11 C13 . 1.490(3) ?
C11 C12 . 1.498(3) ?
C11 H11 . 1.0000 ?
C12 C13 . 1.497(4) ?
C12 H12A . 0.9900 ?
C12 H12B . 0.9900 ?
C13 H13A . 0.9900 ?
C13 H13B . 0.9900 ?
C14 O1 . 1.215(2) ?
C14 O2 . 1.318(2) ?
C14 C15 . 1.492(3) ?
C15 C16 . 1.318(3) ?
C15 H15 . 0.9500 ?
C16 C17 . 1.497(3) ?
C16 H16 . 0.9500 ?
C17 O3 . 1.208(2) ?
C17 O4 . 1.318(2) ?
O2 H02 . 0.99(3) ?
O4 H04 . 0.98(3) ?
C18 O5 . 1.255(2) ?
C18 O6 . 1.265(2) ?
C18 C19 . 1.499(3) ?
C19 C19 3_655 1.317(4) ?
C19 H19 . 0.9500 ?

loop_
_geom_hbond_atom_site_label_D
_geom_hbond_atom_site_label_H
_geom_hbond_atom_site_label_A
_geom_hbond_site_symmetry_A
_geom_hbond_distance_DH
_geom_hbond_distance_HA
_geom_hbond_distance_DA
_geom_hbond_angle_DHA
N3 H03 N7 . 0.89(2) 1.98(2) 2.645(2) 131(2)
O2 H02 O6 . 0.99(3) 1.52(3) 2.5067(19) 175(3)
O4 H04 O5 4_566 0.98(3) 1.58(3) 2.544(2) 168(3)
C12' H12D O3 2_545 0.99 2.54 3.495(3) 161
C6 H6B O6 4_566 0.99 2.57 3.484(3) 154
C2 H2A O6 1_556 0.99 2.42 3.271(2) 144
C4 H4B O1 1_556 0.99 2.64 3.500(2) 146
C10 H10B O1 1_556 0.99 2.63 3.468(3) 143
C5 H5 O2 4_566 1.00 2.69 3.452(3) 133
C12 H12B O5 2_655 0.99 2.63 3.452(3) 140

loop_
_geom_torsion_atom_site_label_1
_geom_torsion_atom_site_label_2
_geom_torsion_atom_site_label_3
_geom_torsion_atom_site_label_4
_geom_torsion_site_symmetry_4
_geom_torsion
C2 C1 C8 N7 . -62.3(2)
C9 C1 C8 N7 . 61.7(2)
C1 C8 N7 C10' . 179.98(16)
C1 C8 N7 C6 . -56.8(2)
C10' N7 C6 C5 . -179.47(16)
C8 N7 C6 C5 . 55.8(2)
N7 C6 C5 C4 . 63.1(2)
N7 C6 C5 C9 . -59.2(2)
C6 C5 C4 N3 . -60.4(2)
C9 C5 C4 N3 . 62.6(2)
C5 C4 N3 C10 . 176.60(16)
C5 C4 N3 C2 . -56.3(2)
C4 N3 C2 C1 . 54.04(19)
C10 N3 C2 C1 . -179.06(15)
C8 C1 C2 N3 . 64.74(19)
C9 C1 C2 N3 . -58.9(2)
C4 C5 C9 C1 . -62.87(19)
C6 C5 C9 C1 . 59.7(2)
C4 C5 C9 C5' . 60.2(2)
C6 C5 C9 C5' . -177.19(16)
C4 C5 C9 C2' . 175.69(16)
C6 C5 C9 C2' . -61.7(2)
C8 C1 C9 C5 . -61.45(19)
C2 C1 C9 C5 . 61.60(19)
C8 C1 C9 C5' . 175.50(17)
C2 C1 C9 C5' . -61.5(2)
C8 C1 C9 C2' . 59.9(2)
C2 C1 C9 C2' . -177.05(16)
C5 C9 C2' C3' . -118.2(2)
C1 C9 C2' C3' . 125.1(2)
C5' C9 C2' C3' . 3.4(2)
C9 C2' C3' C4' . -27.7(3)
C5 C9 C5' C4' . 143.8(2)
C1 C9 C5' C4' . -98.2(2)
C2' C9 C5' C4' . 22.9(2)
C9 C5' C4' C3' . -40.3(2)
C2' C3' C4' C5' . 41.8(3)
C6 N7 C10' C11' . 170.70(17)
C8 N7 C10' C11' . -65.3(2)
N7 C10' C11' C13' . 162.33(18)
N7 C10' C11' C12' . 93.0(2)
C10' C11' C12' C13' . 105.7(2)
C10' C11' C13' C12' . -111.3(2)
C4 N3 C10 C11 . -165.95(17)
C2 N3 C10 C11 . 68.0(2)
N3 C10 C11 C13 . 76.3(2)
N3 C10 C11 C12 . 145.58(19)
C10 C11 C12 C13 . -108.8(2)
C10 C11 C13 C12 . 107.5(2)
O1 C14 C15 C16 . -163.1(2)
O2 C14 C15 C16 . 15.1(3)
C14 C15 C16 C17 . 178.19(18)
C15 C16 C17 O3 . 0.1(3)
C15 C16 C17 O4 . 177.66(19)
O5 C18 C19 C19 3_655 3.5(3)
O6 C18 C19 C19 3_655 -175.5(2)
